data_7004137
loop_
_publ_author_name
'Wang, Yuanyuan'
'Lin, Ronger'
'Yip, John H. K.'

_publ_section_title
;
 Templated assembly of a pseudorotaxane of gold rectangles
;
_journal_issue 21
_journal_name_full 'Dalton Transactions'
_journal_page_first 2806
_journal_page_last 2808
_journal_paper_doi 10.1039/b802957a
_journal_year 2008
_chemical_formula_sum 'C246 H188 Au8 Cl4 F24 N10 O28 P8 S8'
_chemical_formula_weight 6409.84
_chemical_name_systematic
;
?
;
_space_group_IT_number 12
_symmetry_cell_setting monoclinic
_symmetry_space_group_name_Hall '-C 2y'
_symmetry_space_group_name_H-M 'C 1 2/m 1'
_atom_sites_solution_hydrogens geom
_atom_sites_solution_primary direct
_atom_sites_solution_secondary difmap
_audit_creation_method SHELXL-97
_cell_angle_alpha 90.00
_cell_angle_beta 123.5300(10)
_cell_angle_gamma 90.00
_cell_formula_units_Z 2
_cell_length_a 32.4185(18)
_cell_length_b 23.3720(14)
_cell_length_c 22.3156(13)
_cell_measurement_reflns_used 5583
_cell_measurement_temperature 223(2)
_cell_measurement_theta_max 22.154
_cell_measurement_theta_min 2.164
_cell_volume 14094.6(14)
_computing_cell_refinement 'Bruker SMART'
_computing_data_collection 'Bruker SMART'
_computing_data_reduction 'Bruker SHELXTL'
_computing_molecular_graphics 'Bruker SHELXTL'
_computing_publication_material 'Bruker SHELXTL'
_computing_structure_refinement 'SHELXL-97 (Sheldrick, 1997)'
_computing_structure_solution 'SHELXS-97 (Sheldrick, 1990)'
_diffrn_ambient_temperature 223(2)
_diffrn_measured_fraction_theta_full 0.999
_diffrn_measured_fraction_theta_max 0.999
_diffrn_measurement_device_type 'CCD area detector'
_diffrn_measurement_method 'phi and omega scans'
_diffrn_radiation_monochromator graphite
_diffrn_radiation_source 'fine-focus sealed tube'
_diffrn_radiation_type MoK\a
_diffrn_radiation_wavelength 0.71073
_diffrn_reflns_av_R_equivalents 0.0633
_diffrn_reflns_av_sigmaI/netI 0.0742
_diffrn_reflns_limit_h_max 38
_diffrn_reflns_limit_h_min -36
_diffrn_reflns_limit_k_max 27
_diffrn_reflns_limit_k_min -22
_diffrn_reflns_limit_l_max 26
_diffrn_reflns_limit_l_min -26
_diffrn_reflns_number 40446
_diffrn_reflns_theta_full 25.00
_diffrn_reflns_theta_max 25.00
_diffrn_reflns_theta_min 1.09
_exptl_absorpt_coefficient_mu 4.364
_exptl_absorpt_correction_T_max 0.4469
_exptl_absorpt_correction_T_min 0.3543
_exptl_absorpt_correction_type empirical
_exptl_absorpt_process_details 'Sadabs, Sheldrick 2001'
_exptl_crystal_colour Yellow
_exptl_crystal_density_diffrn 1.510
_exptl_crystal_density_meas ?
_exptl_crystal_density_method .
_exptl_crystal_description Block
_exptl_crystal_F_000 6244
_exptl_crystal_size_max 0.30
_exptl_crystal_size_mid 0.25
_exptl_crystal_size_min 0.22
_refine_diff_density_max 3.430
_refine_diff_density_min -0.974
_refine_diff_density_rms 0.235
_refine_ls_extinction_method none
_refine_ls_goodness_of_fit_ref 1.030
_refine_ls_hydrogen_treatment constr
_refine_ls_matrix_type full
_refine_ls_number_parameters 690
_refine_ls_number_reflns 12755
_refine_ls_number_restraints 81
_refine_ls_restrained_S_all 1.034
_refine_ls_R_factor_all 0.1194
_refine_ls_R_factor_gt 0.0677
_refine_ls_shift/su_max 0.000
_refine_ls_shift/su_mean 0.000
_refine_ls_structure_factor_coef Fsqd
_refine_ls_weighting_details 'calc w=1/[\s^2^(Fo^2^)+(0.1450P)^2^+0.0000P] where P=(Fo^2^+2Fc^2^)/3'
_refine_ls_weighting_scheme calc
_refine_ls_wR_factor_gt 0.2084
_refine_ls_wR_factor_ref 0.2399
_reflns_number_gt 7313
_reflns_number_total 12755
_reflns_threshold_expression >2sigma(I)
_cod_data_source_file b802957a.txt
_cod_data_source_block (1)2+2
_cod_depositor_comments
;
The following automatic conversions were performed:
'_symmetry_cell_setting' value 'Monoclinic' changed to 'monoclinic'
according to '/home/saulius/struct/CIF-dictionaries/cif_core.dic'
dictionary named 'cif_core.dic' version 2.4.1 from
2010-06-29.

'_exptl_absorpt_correction_type' value 'Empirical' changed to
'empirical' according to
'/home/saulius/struct/CIF-dictionaries/cif_core.dic' dictionary named
'cif_core.dic' version 2.4.1 from 2010-06-29.

Automatic conversion script
Id: cif_fix_enum 1527 2010-12-29 10:47:43Z saulius 
;
_cod_original_sg_symbol_H-M C2/m
_cod_database_code 7004137

loop_
_symmetry_equiv_pos_as_xyz
'x, y, z'
'-x, y, -z'
'x+1/2, y+1/2, z'
'-x+1/2, y+1/2, -z'
'-x, -y, -z'
'x, -y, z'
'-x+1/2, -y+1/2, -z'
'x+1/2, -y+1/2, z'

loop_
_atom_site_label
_atom_site_type_symbol
_atom_site_fract_x
_atom_site_fract_y
_atom_site_fract_z
_atom_site_U_iso_or_equiv
_atom_site_adp_type
_atom_site_occupancy
_atom_site_symmetry_multiplicity
_atom_site_calc_flag
_atom_site_refinement_flags
_atom_site_disorder_assembly
_atom_site_disorder_group
Au1 Au 0.295953(16) 0.360317(18) 0.01776(2) 0.05297(19) Uani 1 1 d . . .
Au2 Au 0.702080(16) 0.357555(19) 0.43640(2) 0.05191(19) Uani 1 1 d . . .
P1 P 0.21386(12) 0.36670(12) -0.06310(17) 0.0506(8) Uani 1 1 d . . .
P2 P 0.78436(12) 0.36672(13) 0.51021(18) 0.0538(8) Uani 1 1 d . . .
N1 N 0.3710(3) 0.3530(4) 0.0961(5) 0.045(2) Uani 1 1 d . . .
N2 N 0.6269(4) 0.3495(4) 0.3611(6) 0.053(3) Uani 1 1 d . . .
C1 C 0.3881(5) 0.3458(7) 0.1618(8) 0.080(5) Uani 1 1 d . . .
H1A H 0.3653 0.3439 0.1754 0.096 Uiso 1 1 calc R . .
C2 C 0.4369(5) 0.3406(7) 0.2147(7) 0.073(4) Uani 1 1 d . . .
H2A H 0.4466 0.3326 0.2621 0.088 Uiso 1 1 calc R . .
C3 C 0.4712(4) 0.3467(4) 0.1994(6) 0.048(3) Uani 1 1 d . . .
C4 C 0.4540(5) 0.3542(6) 0.1276(7) 0.070(4) Uani 1 1 d . . .
H4A H 0.4762 0.3577 0.1131 0.084 Uiso 1 1 calc R . .
C5 C 0.4045(6) 0.3564(6) 0.0787(8) 0.076(4) Uani 1 1 d . . .
H5A H 0.3930 0.3606 0.0300 0.091 Uiso 1 1 calc R . .
C6 C 0.6086(5) 0.3573(5) 0.2906(7) 0.059(3) Uani 1 1 d . . .
H6A H 0.6309 0.3636 0.2768 0.071 Uiso 1 1 calc R . .
C7 C 0.5595(5) 0.3566(5) 0.2391(7) 0.065(4) Uani 1 1 d . . .
H7A H 0.5485 0.3645 0.1912 0.078 Uiso 1 1 calc R . .
C8 C 0.5257(4) 0.3444(4) 0.2561(6) 0.043(3) Uani 1 1 d . . .
C9 C 0.5421(5) 0.3353(8) 0.3234(8) 0.093(5) Uani 1 1 d . . .
H9A H 0.5197 0.3286 0.3368 0.112 Uiso 1 1 calc R . .
C10 C 0.5937(5) 0.3355(8) 0.3764(8) 0.086(5) Uani 1 1 d . . .
H10A H 0.6049 0.3255 0.4239 0.103 Uiso 1 1 calc R . .
C11 C 0.0743(5) 0.4689(6) -0.1236(9) 0.091(5) Uani 1 1 d . . .
H11A H 0.0470 0.4486 -0.1303 0.110 Uiso 1 1 calc R . .
C12 C 0.1141(4) 0.4404(6) -0.1138(7) 0.073(4) Uani 1 1 d . . .
H12A H 0.1142 0.4002 -0.1129 0.087 Uiso 1 1 calc R . .
C13 C 0.1559(4) 0.4700(5) -0.1048(6) 0.054(3) Uani 1 1 d . . .
C14 C 0.1953(4) 0.4394(5) -0.0974(6) 0.056(3) Uani 1 1 d . . .
C15 C 0.2300(4) 0.4695(5) -0.1097(6) 0.051(3) Uani 1 1 d . . .
C16 C 0.2649(5) 0.4399(5) -0.1194(6) 0.060(3) Uani 1 1 d . . .
H16A H 0.2667 0.3998 -0.1164 0.072 Uiso 1 1 calc R . .
C17 C 0.2950(5) 0.4687(5) -0.1325(7) 0.066(4) Uani 1 1 d . . .
H17A H 0.3160 0.4486 -0.1417 0.079 Uiso 1 1 calc R . .
C18 C 0.9149(5) 0.4707(6) 0.6912(9) 0.119(7) Uani 1 1 d . . .
H18A H 0.9396 0.4512 0.7325 0.143 Uiso 1 1 calc R . .
C19 C 0.8796(5) 0.4393(6) 0.6320(8) 0.102(6) Uani 1 1 d . . .
H19A H 0.8807 0.3991 0.6329 0.123 Uiso 1 1 calc R . .
C20 C 0.8414(4) 0.4689(5) 0.5693(7) 0.065(4) Uani 1 1 d . . .
C21 C 0.8038(4) 0.4412(5) 0.5066(7) 0.058(3) Uani 1 1 d . . .
C22 C 0.7750(4) 0.4693(5) 0.4408(6) 0.054(3) Uani 1 1 d . . .
C23 C 0.7473(5) 0.4408(5) 0.3748(8) 0.069(4) Uani 1 1 d . . .
H23A H 0.7476 0.4006 0.3746 0.082 Uiso 1 1 calc R . .
C24 C 0.7203(5) 0.4685(5) 0.3116(8) 0.079(4) Uani 1 1 d . . .
H24A H 0.7017 0.4480 0.2682 0.095 Uiso 1 1 calc R . .
C26 C 0.5069(5) 0.5000 0.2396(8) 0.064(5) Uani 1 2 d SD . .
C27 C 0.5564(6) 0.5000 0.2965(8) 0.076(6) Uani 1 2 d SD . .
H27A H 0.5647 0.5000 0.3441 0.091 Uiso 1 2 calc SR . .
C28 C 0.5936(5) 0.5000 0.2836(10) 0.116(9) Uani 1 2 d SD . .
H28A H 0.6270 0.5000 0.3222 0.139 Uiso 1 2 calc SR . .
C29 C 0.5812(7) 0.5000 0.2126(11) 0.109(10) Uani 1 2 d SD . .
H29A H 0.6063 0.5000 0.2036 0.130 Uiso 1 2 calc SR . .
C30 C 0.5323(8) 0.5000 0.1561(9) 0.119(11) Uani 1 2 d SD . .
H30A H 0.5240 0.5000 0.1085 0.142 Uiso 1 2 calc SR . .
C31 C 0.4951(5) 0.5000 0.1699(7) 0.083(7) Uani 1 2 d SD . .
C32 C 0.4466(7) 0.5000 0.1118(9) 0.121(13) Uani 1 2 d SD . .
H32A H 0.4398 0.5000 0.0651 0.146 Uiso 1 2 calc SR . .
C33 C 0.4079(6) 0.5000 0.1211(9) 0.118(11) Uani 1 2 d SD . .
C34 C 0.3591(8) 0.5000 0.0614(8) 0.099(9) Uani 1 2 d SD . .
H34A H 0.3520 0.5000 0.0145 0.119 Uiso 1 2 calc SR . .
C35 C 0.3214(5) 0.5000 0.0733(8) 0.119(11) Uani 1 2 d SD . .
H35A H 0.2884 0.5000 0.0336 0.143 Uiso 1 2 calc SR . .
C36 C 0.3312(5) 0.5000 0.1420(10) 0.108(8) Uani 1 2 d SD . .
H36A H 0.3052 0.5000 0.1490 0.130 Uiso 1 2 calc SR . .
C37 C 0.3798(6) 0.5000 0.2002(8) 0.106(9) Uani 1 2 d SD . .
H37A H 0.3864 0.5000 0.2469 0.128 Uiso 1 2 calc SR . .
C38 C 0.4193(5) 0.5000 0.1918(7) 0.080(6) Uani 1 2 d SD . .
C39 C 0.4682(5) 0.5000 0.2498(8) 0.064(5) Uani 1 2 d SD A .
C40 C 0.4799(7) 0.5000 0.3270(9) 0.062(5) Uani 1 2 d SD . .
C41 C 0.4647(8) 0.4523(8) 0.3472(12) 0.074(8) Uiso 0.50 1 d PD A 1
H41A H 0.4493 0.4210 0.3162 0.089 Uiso 0.50 1 calc PR A 1
C42 C 0.4735(7) 0.4532(9) 0.4163(11) 0.087(9) Uiso 0.50 1 d PD A 1
H42A H 0.4637 0.4216 0.4317 0.104 Uiso 0.50 1 calc PR A 1
C41A C 0.5049(7) 0.4542(8) 0.3732(10) 0.054(6) Uiso 0.50 1 d PD A 2
H41B H 0.5161 0.4235 0.3586 0.065 Uiso 0.50 1 calc PR A 2
C42A C 0.5130(8) 0.4548(8) 0.4415(12) 0.081(8) Uiso 0.50 1 d PD A 2
H42B H 0.5299 0.4242 0.4730 0.097 Uiso 0.50 1 calc PR A 2
C43 C 0.4967(6) 0.5000 0.4636(9) 0.058(4) Uiso 1 2 d SD . .
C1A C 0.19238(12) 0.31765(19) -0.13702(19) 0.057(3) Uani 1 1 d G . .
C2A C 0.14919(12) 0.3289(2) -0.2034(2) 0.090(5) Uani 1 1 d G . .
H2AA H 0.1311 0.3625 -0.2100 0.108 Uiso 1 1 calc R . .
C3A C 0.13272(13) 0.2907(2) -0.2599(2) 0.102(6) Uani 1 1 d G . .
H3AA H 0.1035 0.2983 -0.3047 0.123 Uiso 1 1 calc R . .
C4A C 0.15945(13) 0.2411(3) -0.2500(2) 0.106(6) Uani 1 1 d G . .
H4AA H 0.1483 0.2152 -0.2882 0.127 Uiso 1 1 calc R . .
C5A C 0.20264(13) 0.2298(2) -0.1837(2) 0.074(4) Uani 1 1 d G . .
H5AA H 0.2207 0.1962 -0.1770 0.089 Uiso 1 1 calc R . .
C6A C 0.21911(12) 0.2681(2) -0.12719(19) 0.071(4) Uani 1 1 d G . .
H6AA H 0.2483 0.2604 -0.0823 0.085 Uiso 1 1 calc R . .
C1B C 0.18379(12) 0.34764(19) -0.0174(2) 0.059(3) Uani 1 1 d G . .
C2B C 0.15145(11) 0.3017(2) -0.0382(2) 0.068(4) Uani 1 1 d G . .
H2BA H 0.1432 0.2799 -0.0787 0.081 Uiso 1 1 calc R . .
C3B C 0.13127(12) 0.2879(2) 0.0011(2) 0.089(5) Uani 1 1 d G . .
H3BA H 0.1094 0.2568 -0.0129 0.107 Uiso 1 1 calc R . .
C4B C 0.14344(12) 0.3201(3) 0.0611(2) 0.089(5) Uani 1 1 d G . .
H4BA H 0.1298 0.3108 0.0877 0.107 Uiso 1 1 calc R . .
C5B C 0.17579(12) 0.3661(3) 0.0819(2) 0.104(6) Uani 1 1 d G . .
H5BA H 0.1840 0.3878 0.1225 0.124 Uiso 1 1 calc R . .
C6B C 0.19596(12) 0.3798(2) 0.0426(2) 0.078(4) Uani 1 1 d G . .
H6BA H 0.2178 0.4109 0.0567 0.093 Uiso 1 1 calc R . .
C1C C 0.80504(12) 0.3492(2) 0.6001(2) 0.062(4) Uani 1 1 d G . .
C2C C 0.78758(13) 0.3831(2) 0.6327(2) 0.090(5) Uani 1 1 d G . .
H2CA H 0.7659 0.4136 0.6072 0.108 Uiso 1 1 calc R . .
C3C C 0.80224(14) 0.3720(3) 0.7031(2) 0.118(7) Uani 1 1 d G . .
H3CA H 0.7904 0.3949 0.7251 0.142 Uiso 1 1 calc R . .
C4C C 0.83437(14) 0.3270(3) 0.74077(19) 0.130(8) Uani 1 1 d G . .
H4CA H 0.8443 0.3194 0.7883 0.156 Uiso 1 1 calc R . .
C5C C 0.85183(13) 0.2931(3) 0.7082(2) 0.113(6) Uani 1 1 d G . .
H5CA H 0.8736 0.2626 0.7337 0.135 Uiso 1 1 calc R . .
C6C C 0.83717(12) 0.3042(2) 0.6378(2) 0.078(4) Uani 1 1 d G . .
H6CA H 0.8490 0.2813 0.6158 0.094 Uiso 1 1 calc R . .
C1D C 0.81467(12) 0.3193(2) 0.4839(2) 0.060(3) Uani 1 1 d G . .
C2D C 0.79289(12) 0.2668(2) 0.4539(2) 0.067(4) Uani 1 1 d G . .
H2DA H 0.7624 0.2570 0.4471 0.080 Uiso 1 1 calc R . .
C3D C 0.81613(12) 0.2286(2) 0.4340(2) 0.082(4) Uani 1 1 d G . .
H3DA H 0.8014 0.1931 0.4137 0.099 Uiso 1 1 calc R . .
C4D C 0.86116(12) 0.2430(3) 0.4440(3) 0.119(7) Uani 1 1 d G . .
H4DA H 0.8769 0.2171 0.4305 0.142 Uiso 1 1 calc R . .
C5D C 0.88294(12) 0.2955(3) 0.4740(3) 0.157(10) Uani 1 1 d G . .
H5DA H 0.9134 0.3052 0.4808 0.189 Uiso 1 1 calc R . .
C6D C 0.85970(12) 0.3337(2) 0.4940(2) 0.128(8) Uani 1 1 d G . .
H6DA H 0.8744 0.3692 0.5142 0.154 Uiso 1 1 calc R . .
S1 S 0.35233(18) 0.32826(18) 0.8495(2) 0.0900(13) Uani 1 1 d . . .
O1 O 0.3453(5) 0.3332(5) 0.9068(5) 0.110(4) Uani 1 1 d . . .
O2 O 0.3849(4) 0.2822(4) 0.8559(6) 0.108(4) Uani 1 1 d . . .
O3 O 0.3626(4) 0.3828(4) 0.8269(5) 0.085(3) Uani 1 1 d . . .
C25 C 0.2899(6) 0.3103(8) 0.7687(9) 0.083(4) Uani 1 1 d . . .
F1 F 0.2903(3) 0.3099(4) 0.7106(5) 0.101(3) Uani 1 1 d . . .
F2 F 0.2563(4) 0.3465(5) 0.7607(6) 0.123(4) Uani 1 1 d . . .
F3 F 0.2774(4) 0.2587(4) 0.7778(5) 0.117(3) Uani 1 1 d . . .
S2 S 1.0101(4) 0.2129(5) 0.5467(6) 0.128(3) Uiso 0.50 1 d PD B -1
O4 O 1.0259(11) 0.2688(9) 0.5799(16) 0.227(6) Uiso 0.50 1 d PD B -1
O5 O 0.9695(9) 0.1866(13) 0.5458(15) 0.227(6) Uiso 0.50 1 d PD B -1
O6 O 1.0505(9) 0.1740(11) 0.5628(16) 0.227(6) Uiso 0.50 1 d PD B -1
C50 C 0.9826(8) 0.2279(9) 0.4455(9) 0.128(3) Uiso 0.50 1 d PD B -1
F6 F 0.9528(10) 0.2713(11) 0.4259(14) 0.227(6) Uiso 0.50 1 d PD B -1
F4 F 1.0188(10) 0.2393(13) 0.4377(14) 0.227(6) Uiso 0.50 1 d PD B -1
F5 F 0.9577(10) 0.1865(12) 0.4007(11) 0.227(6) Uiso 0.50 1 d PD B -1
S3 S 0.7345(6) 0.5000 0.7489(8) 0.262(7) Uiso 1 2 d SD . .
O7 O 0.7410(12) 0.5000 0.6892(13) 0.326(10) Uiso 1 2 d SD . .
O8 O 0.7815(8) 0.5000 0.8166(11) 0.326(10) Uiso 1 2 d SD . .
O9 O 0.7028(11) 0.4535(10) 0.7421(16) 0.326(10) Uiso 0.50 1 d PD . .
C51 C 0.6996(8) 0.5690(7) 0.7360(12) 0.262(7) Uiso 0.50 1 d PD . .
F7 F 0.7168(15) 0.6131(9) 0.721(2) 0.326(10) Uiso 0.50 1 d PD . .
F8 F 0.6979(15) 0.5879(14) 0.7889(16) 0.326(10) Uiso 0.50 1 d PD . .
F9 F 0.6532(9) 0.5706(15) 0.6832(18) 0.326(10) Uiso 0.50 1 d PD . .
C1S C 0.6473(14) 0.5000 0.529(2) 0.200 Uiso 1 2 d SD . .
H1S1 H 0.6650 0.4865 0.5790 0.240 Uiso 0.50 1 calc PR C .
H1S2 H 0.6159 0.4795 0.4992 0.240 Uiso 0.50 1 calc PR . .
Cl1S Cl 0.6835(4) 0.5000 0.4936(7) 0.218(6) Uani 1 2 d SD C .
Cl2S Cl 0.6407(7) 0.5766(4) 0.5209(10) 0.259(10) Uani 0.50 1 d PD C -1
O1S O 0.4324(8) 0.4386(7) 0.9608(9) 0.203(8) Uani 1 1 d . . .
C1N C 0.9973(16) 0.325(2) 0.724(2) 0.159(19) Uiso 0.50 1 d PD . .
H1N1 H 0.9728 0.2978 0.6893 0.238 Uiso 0.50 1 calc PR . .
H1N2 H 1.0295 0.3149 0.7338 0.238 Uiso 0.50 1 calc PR . .
H1N3 H 0.9884 0.3631 0.7044 0.238 Uiso 0.50 1 calc PR . .
C2N C 0.9988(15) 0.3216(19) 0.795(2) 0.120(13) Uiso 0.50 1 d PD . .
N1S N 0.9920(19) 0.318(2) 0.838(2) 0.22(2) Uiso 0.50 1 d PD . .

loop_
_atom_site_aniso_label
_atom_site_aniso_U_11
_atom_site_aniso_U_22
_atom_site_aniso_U_33
_atom_site_aniso_U_23
_atom_site_aniso_U_13
_atom_site_aniso_U_12
Au1 0.0389(3) 0.0434(3) 0.0504(3) 0.0029(2) 0.0082(2) -0.0002(2)
Au2 0.0377(3) 0.0492(3) 0.0485(3) 0.0022(2) 0.0110(2) -0.0018(2)
P1 0.0446(17) 0.0378(16) 0.0445(18) 0.0017(13) 0.0089(15) 0.0000(14)
P2 0.0401(17) 0.0442(17) 0.054(2) -0.0027(14) 0.0115(15) -0.0030(14)
N1 0.032(5) 0.042(5) 0.043(6) 0.006(4) 0.009(5) 0.008(4)
N2 0.037(5) 0.053(6) 0.063(7) 0.003(5) 0.022(5) 0.000(5)
C1 0.030(7) 0.144(15) 0.059(10) 0.016(9) 0.020(7) 0.004(8)
C2 0.056(9) 0.117(12) 0.042(8) 0.003(7) 0.023(7) -0.014(8)
C3 0.036(6) 0.041(6) 0.054(7) -0.008(5) 0.017(6) -0.006(5)
C4 0.050(8) 0.104(12) 0.042(8) 0.012(7) 0.016(7) 0.010(7)
C5 0.073(10) 0.104(12) 0.047(8) 0.017(7) 0.032(8) 0.004(8)
C6 0.045(7) 0.072(9) 0.054(8) 0.010(6) 0.023(7) 0.010(6)
C7 0.045(7) 0.089(10) 0.057(8) 0.022(7) 0.025(7) 0.009(7)
C8 0.038(6) 0.041(6) 0.047(7) 0.010(5) 0.022(6) 0.007(5)
C9 0.041(8) 0.162(16) 0.060(10) 0.012(10) 0.017(7) -0.030(9)
C10 0.046(8) 0.128(13) 0.059(9) 0.012(9) 0.014(7) -0.010(9)
C11 0.045(8) 0.066(9) 0.132(14) 0.005(9) 0.028(9) -0.003(7)
C12 0.039(7) 0.049(7) 0.089(10) 0.012(7) 0.009(7) 0.005(6)
C13 0.034(6) 0.054(7) 0.051(7) 0.000(5) 0.008(5) -0.003(5)
C14 0.053(7) 0.043(6) 0.039(7) 0.006(5) 0.005(6) -0.002(6)
C15 0.044(6) 0.055(7) 0.033(6) 0.003(5) 0.008(5) 0.006(6)
C16 0.065(8) 0.045(7) 0.051(8) 0.002(5) 0.020(7) 0.000(6)
C17 0.083(9) 0.068(8) 0.060(8) -0.003(6) 0.047(8) 0.011(7)
C18 0.070(10) 0.055(8) 0.104(12) 0.002(8) -0.033(9) -0.007(8)
C19 0.041(8) 0.061(9) 0.107(12) 0.014(8) -0.020(8) -0.006(7)
C20 0.036(6) 0.060(7) 0.056(8) 0.006(6) -0.003(6) 0.010(6)
C21 0.046(7) 0.046(7) 0.064(8) 0.002(6) 0.019(7) -0.006(6)
C22 0.054(7) 0.048(6) 0.046(7) -0.005(5) 0.019(6) -0.015(6)
C23 0.067(9) 0.049(7) 0.083(10) -0.001(7) 0.037(8) -0.011(7)
C24 0.091(10) 0.064(8) 0.062(9) 0.012(7) 0.029(8) 0.003(8)
C26 0.086(15) 0.040(10) 0.064(14) 0.000 0.040(12) 0.000
C27 0.110(18) 0.070(13) 0.086(16) 0.000 0.079(16) 0.000
C28 0.14(2) 0.089(18) 0.14(3) 0.000 0.09(2) 0.000
C29 0.21(3) 0.081(15) 0.11(2) 0.000 0.14(2) 0.000
C30 0.22(4) 0.086(17) 0.065(16) 0.000 0.09(2) 0.000
C31 0.17(2) 0.043(10) 0.047(13) 0.000 0.069(16) 0.000
C32 0.29(4) 0.042(11) 0.062(16) 0.000 0.11(2) 0.000
C33 0.23(4) 0.039(11) 0.054(16) 0.000 0.06(2) 0.000
C34 0.16(3) 0.047(11) 0.040(13) 0.000 0.021(16) 0.000
C35 0.15(3) 0.063(14) 0.040(14) 0.000 -0.012(15) 0.000
C36 0.069(15) 0.12(2) 0.072(17) 0.000 -0.002(13) 0.000
C37 0.12(2) 0.077(15) 0.062(15) 0.000 0.015(15) 0.000
C38 0.13(2) 0.057(12) 0.055(13) 0.000 0.049(15) 0.000
C39 0.103(16) 0.039(9) 0.041(11) 0.000 0.034(12) 0.000
C40 0.083(13) 0.061(11) 0.048(11) 0.000 0.039(10) 0.000
C1A 0.057(8) 0.039(6) 0.048(7) -0.004(5) 0.013(6) -0.008(6)
C2A 0.083(11) 0.073(10) 0.072(10) -0.010(8) 0.016(9) 0.003(9)
C3A 0.108(13) 0.085(11) 0.067(10) -0.030(9) 0.019(9) -0.016(11)
C4A 0.152(17) 0.083(11) 0.068(10) -0.039(9) 0.051(11) -0.067(12)
C5A 0.082(10) 0.057(8) 0.078(10) -0.023(7) 0.041(9) -0.015(8)
C6A 0.085(10) 0.057(8) 0.070(9) -0.002(7) 0.042(8) 0.003(8)
C1B 0.039(7) 0.061(8) 0.053(8) 0.017(6) 0.011(6) 0.008(6)
C2B 0.069(9) 0.042(7) 0.082(10) 0.003(6) 0.035(8) 0.000(7)
C3B 0.085(11) 0.067(10) 0.113(13) 0.021(9) 0.052(10) -0.009(9)
C4B 0.107(13) 0.112(13) 0.063(10) 0.012(9) 0.057(10) 0.027(11)
C5B 0.111(15) 0.125(15) 0.067(11) -0.018(10) 0.044(11) -0.020(11)
C6B 0.070(10) 0.082(10) 0.062(10) 0.005(8) 0.024(8) 0.000(8)
C1C 0.062(9) 0.057(8) 0.042(7) -0.012(6) 0.013(7) -0.003(6)
C2C 0.091(12) 0.093(11) 0.089(12) -0.014(10) 0.052(10) -0.013(10)
C3C 0.146(18) 0.131(16) 0.071(12) 0.004(10) 0.056(13) 0.045(13)
C4C 0.19(2) 0.115(15) 0.056(11) 0.006(10) 0.055(13) 0.009(15)
C5C 0.144(16) 0.094(13) 0.055(10) 0.019(9) 0.026(11) 0.008(12)
C6C 0.080(10) 0.051(8) 0.059(9) -0.012(6) 0.010(8) 0.004(7)
C1D 0.044(7) 0.048(7) 0.076(9) 0.004(6) 0.025(7) 0.011(6)
C2D 0.077(9) 0.061(8) 0.052(8) 0.004(6) 0.030(7) 0.007(7)
C3D 0.104(12) 0.060(8) 0.078(10) 0.004(7) 0.048(10) 0.012(9)
C4D 0.121(15) 0.127(16) 0.145(17) -0.005(13) 0.097(15) 0.035(13)
C5D 0.110(16) 0.096(14) 0.30(3) -0.036(18) 0.14(2) -0.007(13)
C6D 0.108(15) 0.082(12) 0.20(2) -0.039(14) 0.092(16) -0.007(12)
S1 0.127(4) 0.073(3) 0.067(3) 0.006(2) 0.051(3) 0.023(3)
O1 0.200(13) 0.092(7) 0.066(7) 0.013(6) 0.091(8) 0.043(8)
O2 0.140(10) 0.068(6) 0.093(8) -0.006(6) 0.050(7) 0.036(7)
O3 0.115(8) 0.073(6) 0.061(6) 0.006(5) 0.046(6) 0.011(6)
C25 0.101(12) 0.084(12) 0.075(11) 0.006(9) 0.056(10) 0.001(10)
F1 0.105(7) 0.120(8) 0.068(6) 0.000(5) 0.041(5) -0.006(6)
F2 0.107(8) 0.112(8) 0.143(10) 0.021(6) 0.065(8) 0.038(6)
F3 0.135(8) 0.090(7) 0.129(8) 0.011(6) 0.074(7) -0.013(6)
Cl1S 0.164(9) 0.131(8) 0.226(12) 0.000 0.024(9) 0.000
Cl2S 0.231(18) 0.24(2) 0.216(18) 0.101(16) 0.065(15) 0.034(15)
O1S 0.31(2) 0.201(16) 0.160(15) -0.058(12) 0.171(16) -0.075(16)

loop_
_atom_type_symbol
_atom_type_description
_atom_type_scat_dispersion_real
_atom_type_scat_dispersion_imag
_atom_type_scat_source
C C 0.0033 0.0016 'International Tables Vol C Tables 4.2.6.8 and 6.1.1.4'
H H 0.0000 0.0000 'International Tables Vol C Tables 4.2.6.8 and 6.1.1.4'
N N 0.0061 0.0033 'International Tables Vol C Tables 4.2.6.8 and 6.1.1.4'
O O 0.0106 0.0060 'International Tables Vol C Tables 4.2.6.8 and 6.1.1.4'
F F 0.0171 0.0103 'International Tables Vol C Tables 4.2.6.8 and 6.1.1.4'
P P 0.1023 0.0942 'International Tables Vol C Tables 4.2.6.8 and 6.1.1.4'
S S 0.1246 0.1234 'International Tables Vol C Tables 4.2.6.8 and 6.1.1.4'
Au Au -2.0133 8.8022 'International Tables Vol C Tables 4.2.6.8 and 6.1.1.4'
Cl Cl 0.1484 0.1585 'International Tables Vol C Tables 4.2.6.8 and 6.1.1.4'

loop_
_geom_angle_atom_site_label_1
_geom_angle_atom_site_label_2
_geom_angle_atom_site_label_3
_geom_angle
_geom_angle_site_symmetry_1
_geom_angle_site_symmetry_3
_geom_angle_publ_flag
N1 Au1 P1 177.1(3) . . ?
N2 Au2 P2 175.2(3) . . ?
C1A P1 C1B 107.6(3) . . ?
C1A P1 C14 109.7(4) . . ?
C1B P1 C14 108.1(5) . . ?
C1A P1 Au1 112.3(2) . . ?
C1B P1 Au1 107.34(18) . . ?
C14 P1 Au1 111.6(4) . . ?
C1C P2 C1D 107.2(3) . . ?
C1C P2 C21 109.7(5) . . ?
C1D P2 C21 107.8(5) . . ?
C1C P2 Au2 111.2(2) . . ?
C1D P2 Au2 110.33(19) . . ?
C21 P2 Au2 110.5(4) . . ?
C1 N1 C5 116.0(11) . . ?
C1 N1 Au1 123.3(9) . . ?
C5 N1 Au1 120.7(9) . . ?
C10 N2 C6 115.6(11) . . ?
C10 N2 Au2 124.7(9) . . ?
C6 N2 Au2 119.7(8) . . ?
N1 C1 C2 125.0(13) . . ?
C3 C2 C1 120.2(12) . . ?
C2 C3 C4 116.5(12) . . ?
C2 C3 C8 122.5(11) . . ?
C4 C3 C8 121.0(11) . . ?
C5 C4 C3 118.5(13) . . ?
N1 C5 C4 123.6(13) . . ?
N2 C6 C7 122.6(12) . . ?
C6 C7 C8 120.9(12) . . ?
C9 C8 C7 118.0(12) . . ?
C9 C8 C3 121.3(11) . . ?
C7 C8 C3 120.5(11) . . ?
C8 C9 C10 120.3(13) . . ?
N2 C10 C9 122.2(14) . . ?
C12 C11 C11 119.4(8) . 6_565 ?
C11 C12 C13 121.8(12) . . ?
C14 C13 C13 120.9(7) . 6_565 ?
C14 C13 C12 120.3(11) . . ?
C13 C13 C12 118.8(7) 6_565 . ?
C13 C14 C15 118.5(10) . . ?
C13 C14 P1 126.6(10) . . ?
C15 C14 P1 114.5(9) . . ?
C15 C15 C16 118.7(7) 6_565 . ?
C15 C15 C14 118.5(6) 6_565 . ?
C16 C15 C14 122.8(10) . . ?
C17 C16 C15 121.1(11) . . ?
C16 C17 C17 120.0(8) . 6_565 ?
C18 C18 C19 121.9(8) 6_565 . ?
C18 C19 C20 119.2(13) . . ?
C21 C20 C19 123.7(11) . . ?
C21 C20 C20 117.5(7) . 6_565 ?
C19 C20 C20 118.9(8) . 6_565 ?
C22 C21 C20 122.5(11) . . ?
C22 C21 P2 116.0(8) . . ?
C20 C21 P2 121.0(9) . . ?
C21 C22 C23 123.5(11) . . ?
C21 C22 C22 118.1(7) . 6_565 ?
C23 C22 C22 118.4(7) . 6_565 ?
C24 C23 C22 122.9(12) . . ?
C23 C24 C24 118.7(8) . 6_565 ?
C31 C26 C27 119.4(9) . . ?
C31 C26 C39 117.9(12) . . ?
C27 C26 C39 122.7(13) . . ?
C28 C27 C26 120.5(11) . . ?
C27 C28 C29 119.7(10) . . ?
C30 C29 C28 120.2(10) . . ?
C29 C30 C31 119.7(11) . . ?
C32 C31 C26 121.5(13) . . ?
C32 C31 C30 117.9(14) . . ?
C26 C31 C30 120.6(9) . . ?
C31 C32 C33 121.2(14) . . ?
C32 C33 C34 120.2(15) . . ?
C32 C33 C38 118.1(13) . . ?
C34 C33 C38 121.6(10) . . ?
C35 C34 C33 118.2(11) . . ?
C36 C35 C34 121.7(10) . . ?
C37 C36 C35 119.1(10) . . ?
C36 C37 C38 122.0(12) . . ?
C39 C38 C37 122.5(14) . . ?
C39 C38 C33 120.1(12) . . ?
C37 C38 C33 117.4(9) . . ?
C38 C39 C26 121.2(12) . . ?
C38 C39 C40 119.2(13) . . ?
C26 C39 C40 119.6(13) . . ?
C41 C40 C41 107(2) . 6_565 ?
C41 C40 C41A 46.4(10) . . ?
C41 C40 C41A 122.8(18) 6_565 . ?
C41 C40 C41A 122.8(18) . 6_565 ?
C41 C40 C41A 46.4(10) 6_565 6_565 ?
C41A C40 C41A 100(2) . 6_565 ?
C41 C40 C39 116.7(13) . . ?
C41 C40 C39 116.7(13) 6_565 . ?
C41A C40 C39 120.5(12) . . ?
C41A C40 C39 120.5(12) 6_565 . ?
C40 C41 C42 117(2) . . ?
C41 C42 C43 122(2) . . ?
C40 C41A C42A 119(2) . . ?
C43 C42A C41A 121(2) . . ?
C42A C43 C42A 99(2) . 6_565 ?
C42A C43 C42 45.2(10) . . ?
C42A C43 C42 118.2(19) 6_565 . ?
C42A C43 C42 118.2(19) . 6_565 ?
C42A C43 C42 45.2(10) 6_565 6_565 ?
C42 C43 C42 101(2) . 6_565 ?
C42A C43 C43 121.6(14) . 5_666 ?
C42A C43 C43 121.6(14) 6_565 5_666 ?
C42 C43 C43 120.1(14) . 5_666 ?
C42 C43 C43 120.1(14) 6_565 5_666 ?
C2A C1A C6A 120.0 . . ?
C2A C1A P1 120.42(14) . . ?
C6A C1A P1 119.58(14) . . ?
C3A C2A C1A 120.0 . . ?
C2A C3A C4A 120.0 . . ?
C5A C4A C3A 120.0 . . ?
C4A C5A C6A 120.0 . . ?
C5A C6A C1A 120.0 . . ?
C2B C1B C6B 120.0 . . ?
C2B C1B P1 122.91(16) . . ?
C6B C1B P1 117.04(16) . . ?
C3B C2B C1B 120.0 . . ?
C2B C3B C4B 120.0 . . ?
C3B C4B C5B 120.0 . . ?
C6B C5B C4B 120.0 . . ?
C5B C6B C1B 120.0 . . ?
C2C C1C C6C 120.0 . . ?
C2C C1C P2 116.84(18) . . ?
C6C C1C P2 123.16(18) . . ?
C1C C2C C3C 120.0 . . ?
C2C C3C C4C 120.0 . . ?
C5C C4C C3C 120.0 . . ?
C4C C5C C6C 120.0 . . ?
C5C C6C C1C 120.0 . . ?
C2D C1D C6D 120.0 . . ?
C2D C1D P2 118.82(16) . . ?
C6D C1D P2 121.17(16) . . ?
C3D C2D C1D 120.0 . . ?
C2D C3D C4D 120.0 . . ?
C3D C4D C5D 120.0 . . ?
C6D C5D C4D 120.0 . . ?
C5D C6D C1D 120.0 . . ?
O1 S1 O2 116.1(7) . . ?
O1 S1 O3 114.6(7) . . ?
O2 S1 O3 112.5(7) . . ?
O1 S1 C25 105.0(8) . . ?
O2 S1 C25 105.5(7) . . ?
O3 S1 C25 101.1(7) . . ?
F1 C25 F2 109.4(14) . . ?
F1 C25 F3 108.6(14) . . ?
F2 C25 F3 108.0(14) . . ?
F1 C25 S1 111.1(11) . . ?
F2 C25 S1 111.3(12) . . ?
F3 C25 S1 108.5(12) . . ?
O5 S2 O4 117.0(10) . . ?
O5 S2 O6 115.1(10) . . ?
O4 S2 O6 114.7(10) . . ?
O5 S2 C50 103.4(11) . . ?
O4 S2 C50 103.7(11) . . ?
O6 S2 C50 99.8(11) . . ?
F6 C50 F5 106.9(13) . . ?
F6 C50 F4 110.6(14) . . ?
F5 C50 F4 105.6(13) . . ?
F6 C50 S2 108.1(13) . . ?
F5 C50 S2 116.7(14) . . ?
F4 C50 S2 108.8(13) . . ?
O8 S3 O9 113.0(10) . 6_565 ?
O8 S3 O9 113.0(10) . . ?
O9 S3 O9 98(3) 6_565 . ?
O8 S3 O7 110.8(11) . . ?
O9 S3 O7 111.0(10) 6_565 . ?
O9 S3 O7 111.0(10) . . ?
O8 S3 C51 110.9(9) . 6_565 ?
O9 S3 C51 107.1(12) 6_565 6_565 ?
O9 S3 C51 10.1(19) . 6_565 ?
O7 S3 C51 103.7(9) . 6_565 ?
O8 S3 C51 110.9(9) . . ?
O9 S3 C51 10.1(19) 6_565 . ?
O9 S3 C51 107.0(12) . . ?
O7 S3 C51 103.7(9) . . ?
C51 S3 C51 116.3(16) 6_565 . ?
C51 O9 S3 142(6) 6_565 . ?
C51 O9 F8 58(3) 6_565 6_565 ?
S3 O9 F8 139(2) . 6_565 ?
C51 O9 F9 57(3) 6_565 6_565 ?
S3 O9 F9 136(2) . 6_565 ?
F8 O9 F9 84.0(14) 6_565 6_565 ?
C51 O9 F7 27(4) 6_565 6_565 ?
S3 O9 F7 115(3) . 6_565 ?
F8 O9 F7 75.6(17) 6_565 6_565 ?
F9 O9 F7 75.4(15) 6_565 6_565 ?
O9 C51 F8 102(4) 6_565 . ?
O9 C51 F7 142(5) 6_565 . ?
F8 C51 F7 101.4(14) . . ?
O9 C51 F9 103(5) 6_565 . ?
F8 C51 F9 102.0(14) . . ?
F7 C51 F9 101.1(14) . . ?
O9 C51 S3 28(4) 6_565 . ?
F8 C51 S3 118.4(15) . . ?
F7 C51 S3 114.3(14) . . ?
F9 C51 S3 117.1(15) . . ?
C51 F7 O9 10.8(9) . 6_565 ?
C51 F8 O9 20.6(16) . 6_565 ?
C51 F9 O9 20.2(18) . 6_565 ?
Cl1S C1S Cl2S 91.5(9) . 6_565 ?
Cl1S C1S Cl2S 91.5(9) . . ?
Cl2S C1S Cl2S 168(3) 6_565 . ?
N1S C2N C1N 169(5) . . ?

loop_
_geom_bond_atom_site_label_1
_geom_bond_atom_site_label_2
_geom_bond_distance
_geom_bond_site_symmetry_2
_geom_bond_publ_flag
Au1 N1 2.075(9) . ?
Au1 P1 2.249(3) . ?
Au2 N2 2.067(10) . ?
Au2 P2 2.240(3) . ?
P1 C1A 1.803(5) . ?
P1 C1B 1.813(6) . ?
P1 C14 1.824(11) . ?
P2 C1C 1.777(6) . ?
P2 C1D 1.782(6) . ?
P2 C21 1.867(12) . ?
N1 C1 1.260(16) . ?
N1 C5 1.343(17) . ?
N2 C10 1.337(17) . ?
N2 C6 1.353(16) . ?
C1 C2 1.360(17) . ?
C2 C3 1.339(17) . ?
C3 C4 1.387(17) . ?
C3 C8 1.500(16) . ?
C4 C5 1.354(19) . ?
C6 C7 1.354(17) . ?
C7 C8 1.374(16) . ?
C8 C9 1.304(17) . ?
C9 C10 1.417(18) . ?
C11 C12 1.356(17) . ?
C11 C11 1.46(3) 6_565 ?
C12 C13 1.435(16) . ?
C13 C14 1.392(16) . ?
C13 C13 1.40(2) 6_565 ?
C14 C15 1.475(16) . ?
C15 C15 1.43(2) 6_565 ?
C15 C16 1.439(16) . ?
C16 C17 1.344(16) . ?
C17 C17 1.46(2) 6_565 ?
C18 C18 1.37(3) 6_565 ?
C18 C19 1.388(19) . ?
C19 C20 1.433(16) . ?
C20 C21 1.407(16) . ?
C20 C20 1.45(2) 6_565 ?
C21 C22 1.395(16) . ?
C22 C23 1.400(17) . ?
C22 C22 1.44(2) 6_565 ?
C23 C24 1.346(17) . ?
C24 C24 1.47(3) 6_565 ?
C26 C31 1.382(12) . ?
C26 C27 1.391(12) . ?
C26 C39 1.393(12) . ?
C27 C28 1.386(12) . ?
C28 C29 1.401(13) . ?
C29 C30 1.376(13) . ?
C30 C31 1.400(13) . ?
C31 C32 1.377(13) . ?
C32 C33 1.379(13) . ?
C33 C34 1.397(13) . ?
C33 C38 1.409(13) . ?
C34 C35 1.385(13) . ?
C35 C36 1.385(13) . ?
C36 C37 1.381(12) . ?
C37 C38 1.392(13) . ?
C38 C39 1.387(12) . ?
C39 C40 1.55(2) . ?
C40 C41 1.391(14) . ?
C40 C41 1.391(14) 6_565 ?
C40 C41A 1.393(13) . ?
C40 C41A 1.393(13) 6_565 ?
C41 C42 1.404(14) . ?
C42 C43 1.413(14) . ?
C41A C42A 1.396(14) . ?
C42A C43 1.388(14) . ?
C43 C42A 1.388(14) 6_565 ?
C43 C42 1.414(14) 6_565 ?
C43 C43 1.52(3) 5_666 ?
C1A C2A 1.3900 . ?
C1A C6A 1.3900 . ?
C2A C3A 1.3900 . ?
C3A C4A 1.3900 . ?
C4A C5A 1.3900 . ?
C5A C6A 1.3900 . ?
C1B C2B 1.3900 . ?
C1B C6B 1.3900 . ?
C2B C3B 1.3900 . ?
C3B C4B 1.3900 . ?
C4B C5B 1.3900 . ?
C5B C6B 1.3900 . ?
C1C C2C 1.3900 . ?
C1C C6C 1.3900 . ?
C2C C3C 1.3900 . ?
C3C C4C 1.3900 . ?
C4C C5C 1.3900 . ?
C5C C6C 1.3900 . ?
C1D C2D 1.3900 . ?
C1D C6D 1.3900 . ?
C2D C3D 1.3900 . ?
C3D C4D 1.3900 . ?
C4D C5D 1.3900 . ?
C5D C6D 1.3900 . ?
S1 O1 1.421(9) . ?
S1 O2 1.459(10) . ?
S1 O3 1.475(11) . ?
S1 C25 1.870(17) . ?
C25 F1 1.306(15) . ?
C25 F2 1.310(17) . ?
C25 F3 1.323(17) . ?
S2 O5 1.443(9) . ?
S2 O4 1.448(9) . ?
S2 O6 1.468(9) . ?
S2 C50 1.947(13) . ?
C50 F6 1.298(10) . ?
C50 F5 1.303(10) . ?
C50 F4 1.304(10) . ?
S3 O8 1.436(10) . ?
S3 O9 1.446(10) 6_565 ?
S3 O9 1.446(10) . ?
S3 O7 1.459(10) . ?
S3 C51 1.897(9) 6_565 ?
S3 C51 1.898(9) . ?
O9 C51 0.54(3) 6_565 ?
O9 F8 1.49(2) 6_565 ?
O9 F9 1.51(3) 6_565 ?
O9 F7 1.75(5) 6_565 ?
C51 O9 0.54(3) 6_565 ?
C51 F8 1.288(10) . ?
C51 F7 1.296(10) . ?
C51 F9 1.301(10) . ?
F7 O9 1.75(5) 6_565 ?
F8 O9 1.49(2) 6_565 ?
F9 O9 1.51(3) 6_565 ?
C1S Cl1S 1.742(10) . ?
C1S Cl2S 1.800(9) 6_565 ?
C1S Cl2S 1.800(9) . ?
C1N C2N 1.554(19) . ?
C2N N1S 1.102(19) . ?
